data_4309237
loop_
_publ_author_name
'Victor Wee Lin Ng'
'Seah Ling Kuan'
'Weng Kee Leong'
'Lip Lin Koh'
'Geok Kheng Tan'
'Lai Yoong Goh'
'Richard D. Webster'

_publ_section_title
;
Heterocyclic Thionates as a New Class of Bridging Ligands in Oxo-Centered
Triangular Cyclopentadienylchromium(III) Complexes
;
_journal_name_full 'Inorganic Chemistry'
_journal_page_first 5229
_journal_page_last 5240
_journal_paper_doi 10.1021/ic048287e
_journal_volume 44
_journal_year 2005
_chemical_formula_sum 'C35 H36 B Cr3 F4 N2 O3.5 S4'
_chemical_formula_weight 911.71
_chemical_name_systematic
; 
 ? 
;
_space_group_IT_number 12
_symmetry_cell_setting monoclinic
_symmetry_space_group_name_Hall '-C 2y'
_symmetry_space_group_name_H-M 'C 1 2/m 1'
_atom_sites_solution_hydrogens geom
_atom_sites_solution_primary direct
_atom_sites_solution_secondary difmap
_audit_creation_method SHELXL-97
_cell_angle_alpha 90.00
_cell_angle_beta 102.851(2)
_cell_angle_gamma 90.00
_cell_formula_units_Z 4
_cell_length_a 18.3429(9)
_cell_length_b 11.3164(6)
_cell_length_c 18.6615(9)
_cell_measurement_reflns_used 2324
_cell_measurement_temperature 223(2)
_cell_measurement_theta_max 22.71
_cell_measurement_theta_min 2.24
_cell_volume 3776.6(3)
_computing_cell_refinement 'Bruker SMART'
_computing_data_collection 'Bruker SMART'
_computing_data_reduction 'Bruker SAINT'
_computing_molecular_graphics 'Bruker SHELXTL'
_computing_publication_material 'Bruker SHELXTL'
_computing_structure_refinement 'SHELXL-97 (Sheldrick, 1997)'
_computing_structure_solution 'SHELXS-97 (Sheldrick, 1990)'
_diffrn_ambient_temperature 223(2)
_diffrn_measured_fraction_theta_full 0.912
_diffrn_measured_fraction_theta_max 0.912
_diffrn_measurement_device_type 'CCD area detector'
_diffrn_measurement_method 'phi and omega scans'
_diffrn_radiation_monochromator graphite
_diffrn_radiation_source 'fine-focus sealed tube'
_diffrn_radiation_type MoK\a
_diffrn_radiation_wavelength 0.71073
_diffrn_reflns_av_R_equivalents 0.0460
_diffrn_reflns_av_sigmaI/netI 0.0539
_diffrn_reflns_limit_h_max 23
_diffrn_reflns_limit_h_min -25
_diffrn_reflns_limit_k_max 14
_diffrn_reflns_limit_k_min 0
_diffrn_reflns_limit_l_max 25
_diffrn_reflns_limit_l_min 0
_diffrn_reflns_number 14493
_diffrn_reflns_theta_full 29.43
_diffrn_reflns_theta_max 29.43
_diffrn_reflns_theta_min 2.13
_exptl_absorpt_coefficient_mu 1.129
_exptl_absorpt_correction_T_max 0.9562
_exptl_absorpt_correction_T_min 0.6867
_exptl_absorpt_correction_type sadabs
_exptl_crystal_colour green
_exptl_crystal_density_diffrn 1.603
_exptl_crystal_density_meas 0
_exptl_crystal_density_method 'not measured'
_exptl_crystal_description plate
_exptl_crystal_F_000 1860
_exptl_crystal_size_max 0.36
_exptl_crystal_size_mid 0.10
_exptl_crystal_size_min 0.04
_refine_diff_density_max 0.593
_refine_diff_density_min -0.367
_refine_diff_density_rms 0.101
_refine_ls_extinction_method none
_refine_ls_goodness_of_fit_ref 1.152
_refine_ls_hydrogen_treatment mixed
_refine_ls_matrix_type full
_refine_ls_number_parameters 263
_refine_ls_number_reflns 4989
_refine_ls_number_restraints 4
_refine_ls_restrained_S_all 1.152
_refine_ls_R_factor_all 0.0998
_refine_ls_R_factor_gt 0.0735
_refine_ls_shift/su_max 0.015
_refine_ls_shift/su_mean 0.001
_refine_ls_structure_factor_coef Fsqd
_refine_ls_weighting_details 'calc w=1/[\s^2^(Fo^2^)+(0.0635P)^2^+7.0463P] where P=(Fo^2^+2Fc^2^)/3'
_refine_ls_weighting_scheme calc
_refine_ls_wR_factor_gt 0.1453
_refine_ls_wR_factor_ref 0.1575
_reflns_number_gt 3782
_reflns_number_total 4989
_reflns_threshold_expression >2sigma(I)
_cod_data_source_file ic048287esi20050415_071032_1.cif
_cod_data_source_block sl1
_cod_depositor_comments
;
The following automatic conversions were performed:
'_symmetry_cell_setting' value 'Monoclinic' changed to 'monoclinic'
according to '/home/saulius/struct/CIF-dictionaries/cif_core.dic'
dictionary named 'cif_core.dic' version 2.4.1 from 2010-06-29.

Automatic conversion script
Id: cif_fix_enum 1527 2010-12-29 10:47:43Z saulius 
;
_cod_original_formula_sum 'C35 H36 B Cr3 F4 N2 O3.50 S4'
_cod_database_code 4309237

loop_
_symmetry_equiv_pos_as_xyz
'x, y, z'
'-x, y, -z'
'x+1/2, y+1/2, z'
'-x+1/2, y+1/2, -z'
'-x, -y, -z'
'x, -y, z'
'-x+1/2, -y+1/2, -z'
'x+1/2, -y+1/2, z'

loop_
_atom_site_label
_atom_site_type_symbol
_atom_site_fract_x
_atom_site_fract_y
_atom_site_fract_z
_atom_site_U_iso_or_equiv
_atom_site_adp_type
_atom_site_occupancy
_atom_site_symmetry_multiplicity
_atom_site_calc_flag
_atom_site_refinement_flags
_atom_site_disorder_assembly
_atom_site_disorder_group
Cr1 Cr 0.82764(4) 0.5000 0.20272(5) 0.0317(2) Uani 1 2 d S . .
Cr2 Cr 0.65572(3) 0.62896(6) 0.15628(3) 0.02793(17) Uani 1 1 d . . .
S1 S 0.82588(5) 0.65893(10) 0.28594(6) 0.0426(3) Uani 1 1 d . . .
S2 S 0.74243(6) 0.66751(12) 0.40444(6) 0.0457(3) Uani 1 1 d . . .
N1 N 0.67407(16) 0.6479(3) 0.26900(16) 0.0287(7) Uani 1 1 d . . .
O1 O 0.72420(18) 0.5000 0.16316(19) 0.0293(8) Uani 1 2 d S . .
O2 O 0.58574(19) 0.5000 0.1567(2) 0.0320(8) Uani 1 2 d SD . .
H2 H 0.5439(17) 0.5000 0.132(3) 0.050 Uiso 1 2 d SD . .
C1 C 0.7416(2) 0.6546(3) 0.3117(2) 0.0302(8) Uani 1 1 d . . .
C2 C 0.6184(2) 0.6548(3) 0.3091(2) 0.0305(8) Uani 1 1 d . . .
C3 C 0.5416(2) 0.6529(4) 0.2806(2) 0.0355(9) Uani 1 1 d . . .
H3 H 0.5225 0.6461 0.2297 0.043 Uiso 1 1 calc R . .
C4 C 0.4942(3) 0.6610(4) 0.3276(3) 0.0486(11) Uani 1 1 d . . .
H4 H 0.4422 0.6596 0.3087 0.058 Uiso 1 1 calc R . .
C5 C 0.5219(3) 0.6712(6) 0.4027(3) 0.0698(17) Uani 1 1 d . . .
H5 H 0.4883 0.6749 0.4340 0.084 Uiso 1 1 calc R . .
C6 C 0.5969(3) 0.6759(6) 0.4321(3) 0.0679(16) Uani 1 1 d . . .
H6 H 0.6152 0.6850 0.4830 0.081 Uiso 1 1 calc R . .
C7 C 0.6458(2) 0.6671(4) 0.3849(2) 0.0410(10) Uani 1 1 d . . .
C11 C 0.6055(3) 0.6972(4) 0.0449(2) 0.0459(11) Uani 1 1 d . . .
H11 H 0.5769 0.6487 0.0083 0.055 Uiso 1 1 calc R . .
C12 C 0.5779(3) 0.7652(4) 0.0957(2) 0.0480(11) Uani 1 1 d . . .
H12 H 0.5277 0.7708 0.0992 0.058 Uiso 1 1 calc R . .
C13 C 0.6385(3) 0.8231(5) 0.1401(3) 0.0572(13) Uani 1 1 d . . .
H13 H 0.6362 0.8749 0.1789 0.069 Uiso 1 1 calc R . .
C14 C 0.7035(3) 0.7906(5) 0.1167(3) 0.0576(14) Uani 1 1 d . . .
H14 H 0.7524 0.8163 0.1371 0.069 Uiso 1 1 calc R . .
C15 C 0.6819(3) 0.7137(5) 0.0579(3) 0.0535(13) Uani 1 1 d . . .
H15 H 0.7140 0.6786 0.0313 0.064 Uiso 1 1 calc R . .
C21 C 0.8615(4) 0.5000 0.0938(4) 0.065(2) Uani 1 2 d S . .
H21 H 0.8271 0.5000 0.0482 0.078 Uiso 1 2 calc SR . .
C22 C 0.8917(3) 0.5988(5) 0.1337(3) 0.0626(15) Uani 1 1 d . . .
H22 H 0.8800 0.6778 0.1203 0.075 Uiso 1 1 calc R . .
C23 C 0.9425(2) 0.5612(5) 0.1973(3) 0.0566(13) Uani 1 1 d . . .
H23 H 0.9713 0.6102 0.2334 0.068 Uiso 1 1 calc R . .
B1 B 0.3801(4) 0.5000 0.1170(4) 0.0412(16) Uani 1 2 d S . .
F1 F 0.31622(19) 0.5000 0.0622(2) 0.0585(11) Uani 1 2 d S . .
F2 F 0.4423(2) 0.5000 0.0848(2) 0.0819(16) Uani 1 2 d S . .
F3 F 0.3844(2) 0.4022(4) 0.1575(2) 0.1098(15) Uani 1 1 d . . .
O101 O 0.1944(5) 0.5000 0.2850(4) 0.147(4) Uani 1 2 d S . .
C102 C 0.2688(6) 0.5000 0.2965(5) 0.083(3) Uani 1 2 d S . .
H10A H 0.2853 0.5701 0.2737 0.099 Uiso 0.50 1 calc PR . .
H10B H 0.2853 0.4299 0.2737 0.099 Uiso 0.50 1 calc PR . .
C103 C 0.3024(7) 0.5000 0.3749(5) 0.097(3) Uani 1 2 d S . .
H10C H 0.3333 0.5705 0.3888 0.116 Uiso 0.50 1 calc PR . .
H10D H 0.3333 0.4295 0.3888 0.116 Uiso 0.50 1 calc PR . .
C104 C 0.2350(7) 0.5000 0.4111(4) 0.099(4) Uani 1 2 d S . .
H10E H 0.2348 0.4294 0.4415 0.119 Uiso 0.50 1 calc PR . .
H10F H 0.2348 0.5706 0.4415 0.119 Uiso 0.50 1 calc PR . .
C105 C 0.1696(6) 0.5000 0.3462(5) 0.084(3) Uani 1 2 d S . .
H10G H 0.1387 0.4298 0.3478 0.101 Uiso 0.50 1 calc PR . .
H10H H 0.1387 0.5702 0.3478 0.101 Uiso 0.50 1 calc PR . .
O201 O 0.4365(9) -0.022(3) 0.4594(9) 0.091(6) Uiso 0.25 1 d PD A -1
C202 C 0.4410(13) -0.034(3) 0.5322(13) 0.087(4) Uiso 0.25 1 d PD A -1
H20A H 0.4192 -0.1093 0.5428 0.104 Uiso 0.25 1 calc PR A -1
H20B H 0.4151 0.0307 0.5509 0.104 Uiso 0.25 1 calc PR A -1
C203 C 0.5164(13) -0.031(4) 0.5625(16) 0.087(4) Uiso 0.25 1 d PD A -1
H20C H 0.5308 -0.0989 0.5952 0.104 Uiso 0.25 1 calc PR A -1
H20D H 0.5292 0.0415 0.5913 0.104 Uiso 0.25 1 calc PR A -1
C204 C 0.5592(14) -0.035(3) 0.4980(16) 0.087(4) Uiso 0.25 1 d PD A -1
H20E H 0.5994 0.0238 0.5054 0.104 Uiso 0.25 1 calc PR A -1
H20F H 0.5804 -0.1135 0.4939 0.104 Uiso 0.25 1 calc PR A -1
C205 C 0.5041(12) -0.009(9) 0.4360(14) 0.087(4) Uiso 0.25 1 d PD A -1
H20G H 0.5062 -0.0634 0.3958 0.104 Uiso 0.25 1 calc PR A -1
H20H H 0.5097 0.0723 0.4193 0.104 Uiso 0.25 1 calc PR A -1

loop_
_atom_site_aniso_label
_atom_site_aniso_U_11
_atom_site_aniso_U_22
_atom_site_aniso_U_33
_atom_site_aniso_U_23
_atom_site_aniso_U_13
_atom_site_aniso_U_12
Cr1 0.0178(4) 0.0386(5) 0.0414(5) 0.000 0.0122(3) 0.000
Cr2 0.0212(3) 0.0342(3) 0.0291(3) 0.0012(3) 0.0070(2) 0.0013(2)
S1 0.0221(5) 0.0509(7) 0.0551(7) -0.0137(5) 0.0094(4) -0.0060(4)
S2 0.0380(6) 0.0634(8) 0.0330(6) -0.0037(5) 0.0020(4) 0.0055(5)
N1 0.0243(15) 0.0330(18) 0.0291(16) -0.0013(13) 0.0067(12) 0.0018(13)
O1 0.0193(17) 0.037(2) 0.033(2) 0.000 0.0089(14) 0.000
O2 0.0189(17) 0.039(2) 0.038(2) 0.000 0.0058(15) 0.000
C1 0.0283(18) 0.028(2) 0.034(2) -0.0041(15) 0.0074(15) 0.0014(15)
C2 0.0315(19) 0.026(2) 0.037(2) -0.0004(15) 0.0143(16) 0.0046(15)
C3 0.0262(19) 0.042(2) 0.040(2) -0.0032(17) 0.0095(16) 0.0052(16)
C4 0.033(2) 0.058(3) 0.059(3) -0.004(2) 0.020(2) 0.007(2)
C5 0.052(3) 0.117(5) 0.051(3) -0.003(3) 0.033(3) 0.010(3)
C6 0.061(3) 0.110(5) 0.039(3) -0.003(3) 0.025(2) 0.010(3)
C7 0.038(2) 0.051(3) 0.035(2) -0.0001(19) 0.0115(17) 0.0036(19)
C11 0.053(3) 0.051(3) 0.031(2) 0.0068(19) 0.0033(19) 0.003(2)
C12 0.041(2) 0.053(3) 0.050(3) 0.015(2) 0.011(2) 0.018(2)
C13 0.080(4) 0.042(3) 0.045(3) 0.002(2) 0.005(3) 0.009(3)
C14 0.044(3) 0.054(3) 0.068(3) 0.024(3) -0.002(2) -0.013(2)
C15 0.053(3) 0.066(3) 0.048(3) 0.025(2) 0.026(2) 0.012(2)
C21 0.044(4) 0.105(7) 0.056(4) 0.000 0.030(3) 0.000
C22 0.046(3) 0.059(3) 0.098(4) 0.025(3) 0.050(3) 0.008(2)
C23 0.028(2) 0.072(3) 0.078(3) -0.012(3) 0.029(2) -0.012(2)
B1 0.032(3) 0.053(5) 0.038(4) 0.000 0.008(3) 0.000
F1 0.0301(19) 0.090(3) 0.051(2) 0.000 0.0003(16) 0.000
F2 0.030(2) 0.157(5) 0.058(3) 0.000 0.0069(18) 0.000
F3 0.074(2) 0.109(3) 0.129(3) 0.069(3) -0.013(2) -0.021(2)
O101 0.109(6) 0.280(13) 0.048(4) 0.000 0.007(4) 0.000
C102 0.106(8) 0.077(6) 0.066(6) 0.000 0.025(5) 0.000
C103 0.117(9) 0.092(8) 0.072(7) 0.000 0.001(6) 0.000
C104 0.206(13) 0.051(5) 0.042(5) 0.000 0.032(6) 0.000
C105 0.121(8) 0.067(6) 0.070(6) 0.000 0.032(6) 0.000

loop_
_atom_type_symbol
_atom_type_description
_atom_type_scat_dispersion_real
_atom_type_scat_dispersion_imag
_atom_type_scat_source
C C 0.0033 0.0016 'International Tables Vol C Tables 4.2.6.8 and 6.1.1.4'
H H 0.0000 0.0000 'International Tables Vol C Tables 4.2.6.8 and 6.1.1.4'
B B 0.0013 0.0007 'International Tables Vol C Tables 4.2.6.8 and 6.1.1.4'
N N 0.0061 0.0033 'International Tables Vol C Tables 4.2.6.8 and 6.1.1.4'
O O 0.0106 0.0060 'International Tables Vol C Tables 4.2.6.8 and 6.1.1.4'
F F 0.0171 0.0103 'International Tables Vol C Tables 4.2.6.8 and 6.1.1.4'
S S 0.1246 0.1234 'International Tables Vol C Tables 4.2.6.8 and 6.1.1.4'
Cr Cr 0.3209 0.6236 'International Tables Vol C Tables 4.2.6.8 and 6.1.1.4'

loop_
_geom_angle_atom_site_label_1
_geom_angle_atom_site_label_2
_geom_angle_atom_site_label_3
_geom_angle
_geom_angle_site_symmetry_1
_geom_angle_site_symmetry_3
_geom_angle_publ_flag
O1 Cr1 C22 112.92(18) . 6_565 ?
O1 Cr1 C22 112.92(18) . . ?
C22 Cr1 C22 60.3(3) 6_565 . ?
O1 Cr1 C23 149.37(17) . 6_565 ?
C22 Cr1 C23 36.59(19) 6_565 6_565 ?
C22 Cr1 C23 60.50(19) . 6_565 ?
O1 Cr1 C23 149.37(17) . . ?
C22 Cr1 C23 60.50(19) 6_565 . ?
C22 Cr1 C23 36.59(19) . . ?
C23 Cr1 C23 36.0(3) 6_565 . ?
O1 Cr1 C21 95.9(2) . . ?
C22 Cr1 C21 36.09(18) 6_565 . ?
C22 Cr1 C21 36.09(18) . . ?
C23 Cr1 C21 60.6(2) 6_565 . ?
C23 Cr1 C21 60.6(2) . . ?
O1 Cr1 S1 95.59(8) . . ?
C22 Cr1 S1 147.32(14) 6_565 . ?
C22 Cr1 S1 94.77(16) . . ?
C23 Cr1 S1 114.34(15) 6_565 . ?
C23 Cr1 S1 86.85(13) . . ?
C21 Cr1 S1 129.39(5) . . ?
O1 Cr1 S1 95.59(8) . 6_565 ?
C22 Cr1 S1 94.77(16) 6_565 6_565 ?
C22 Cr1 S1 147.32(14) . 6_565 ?
C23 Cr1 S1 86.85(13) 6_565 6_565 ?
C23 Cr1 S1 114.34(15) . 6_565 ?
C21 Cr1 S1 129.39(5) . 6_565 ?
S1 Cr1 S1 98.10(7) . 6_565 ?
O1 Cr2 O2 81.44(11) . . ?
O1 Cr2 N1 93.17(14) . . ?
O2 Cr2 N1 91.84(14) . . ?
O1 Cr2 C15 97.24(16) . . ?
O2 Cr2 C15 126.36(19) . . ?
N1 Cr2 C15 141.43(18) . . ?
O1 Cr2 C11 117.34(16) . . ?
O2 Cr2 C11 97.37(17) . . ?
N1 Cr2 C11 149.07(16) . . ?
C15 Cr2 C11 36.30(17) . . ?
O1 Cr2 C14 110.42(17) . . ?
O2 Cr2 C14 158.06(17) . . ?
N1 Cr2 C14 105.40(18) . . ?
C15 Cr2 C14 36.40(19) . . ?
C11 Cr2 C14 60.94(18) . . ?
O1 Cr2 C12 154.00(16) . . ?
O2 Cr2 C12 99.93(16) . . ?
N1 Cr2 C12 112.66(15) . . ?
C15 Cr2 C12 60.84(17) . . ?
C11 Cr2 C12 36.67(17) . . ?
C14 Cr2 C12 61.17(18) . . ?
O1 Cr2 C13 146.37(17) . . ?
O2 Cr2 C13 131.74(17) . . ?
N1 Cr2 C13 91.24(16) . . ?
C15 Cr2 C13 60.8(2) . . ?
C11 Cr2 C13 60.83(18) . . ?
C14 Cr2 C13 36.8(2) . . ?
C12 Cr2 C13 36.37(18) . . ?
O1 Cr2 Cr2 40.21(8) . 6_565 ?
O2 Cr2 Cr2 41.37(8) . 6_565 ?
N1 Cr2 Cr2 95.97(9) . 6_565 ?
C15 Cr2 Cr2 115.65(15) . 6_565 ?
C11 Cr2 Cr2 110.41(13) . 6_565 ?
C14 Cr2 Cr2 145.34(16) . 6_565 ?
C12 Cr2 Cr2 133.74(14) . 6_565 ?
C13 Cr2 Cr2 170.03(14) . 6_565 ?
C1 S1 Cr1 107.73(13) . . ?
C7 S2 C1 90.48(19) . . ?
C1 N1 C2 111.9(3) . . ?
C1 N1 Cr2 122.7(2) . . ?
C2 N1 Cr2 125.4(2) . . ?
Cr1 O1 Cr2 128.19(9) . 6_565 ?
Cr1 O1 Cr2 128.19(9) . . ?
Cr2 O1 Cr2 99.57(15) 6_565 . ?
Cr2 O2 Cr2 97.25(15) 6_565 . ?
N1 C1 S1 128.0(3) . . ?
N1 C1 S2 114.0(3) . . ?
S1 C1 S2 117.9(2) . . ?
C3 C2 N1 126.4(3) . . ?
C3 C2 C7 119.6(3) . . ?
N1 C2 C7 114.1(3) . . ?
C4 C3 C2 119.2(4) . . ?
C3 C4 C5 120.7(4) . . ?
C6 C5 C4 121.4(4) . . ?
C5 C6 C7 118.4(5) . . ?
C6 C7 C2 120.7(4) . . ?
C6 C7 S2 129.8(4) . . ?
C2 C7 S2 109.5(3) . . ?
C15 C11 C12 108.2(4) . . ?
C15 C11 Cr2 71.8(2) . . ?
C12 C11 Cr2 72.2(2) . . ?
C13 C12 C11 107.5(4) . . ?
C13 C12 Cr2 71.8(3) . . ?
C11 C12 Cr2 71.1(2) . . ?
C12 C13 C14 108.1(5) . . ?
C12 C13 Cr2 71.8(3) . . ?
C14 C13 Cr2 71.3(3) . . ?
C15 C14 C13 107.2(4) . . ?
C15 C14 Cr2 71.5(3) . . ?
C13 C14 Cr2 71.8(3) . . ?
C11 C15 C14 108.9(4) . . ?
C11 C15 Cr2 71.9(2) . . ?
C14 C15 Cr2 72.1(3) . . ?
C22 C21 C22 107.4(7) 6_565 . ?
C22 C21 Cr1 70.9(3) 6_565 . ?
C22 C21 Cr1 70.9(3) . . ?
C21 C22 C23 108.6(5) . . ?
C21 C22 Cr1 73.0(3) . . ?
C23 C22 Cr1 72.2(3) . . ?
C23 C23 C22 107.7(3) 6_565 . ?
C23 C23 Cr1 71.99(14) 6_565 . ?
C22 C23 Cr1 71.2(2) . . ?
F3 B1 F3 112.4(7) . 6_565 ?
F3 B1 F1 110.8(4) . . ?
F3 B1 F1 110.8(4) 6_565 . ?
F3 B1 F2 107.0(4) . . ?
F3 B1 F2 107.0(4) 6_565 . ?
F1 B1 F2 108.8(5) . . ?
C105 O101 C102 113.5(8) . . ?
O101 C102 C103 110.6(9) . . ?
C102 C103 C104 103.9(9) . . ?
C105 C104 C103 102.8(7) . . ?
O101 C105 C104 109.3(9) . . ?
C202 O201 C205 117.5(18) . . ?
O201 C202 C203 104(2) . . ?
C202 C203 C204 108(2) . . ?
C205 C204 C203 103.7(17) . . ?
C204 C205 O201 104(2) . . ?

loop_
_geom_bond_atom_site_label_1
_geom_bond_atom_site_label_2
_geom_bond_distance
_geom_bond_site_symmetry_2
_geom_bond_publ_flag
Cr1 O1 1.877(3) . ?
Cr1 C22 2.228(4) 6_565 ?
Cr1 C22 2.228(4) . ?
Cr1 C23 2.241(4) 6_565 ?
Cr1 C23 2.241(4) . ?
Cr1 C21 2.254(7) . ?
Cr1 S1 2.3811(12) . ?
Cr1 S1 2.3811(12) 6_565 ?
Cr2 O1 1.911(2) . ?
Cr2 O2 1.945(2) . ?
Cr2 N1 2.066(3) . ?
Cr2 C15 2.216(4) . ?
Cr2 C11 2.216(4) . ?
Cr2 C14 2.224(5) . ?
Cr2 C12 2.230(4) . ?
Cr2 C13 2.231(5) . ?
Cr2 Cr2 2.9187(13) 6_565 ?
S1 C1 1.719(4) . ?
S2 C7 1.729(4) . ?
S2 C1 1.734(4) . ?
N1 C1 1.318(5) . ?
N1 C2 1.396(4) . ?
O1 Cr2 1.911(2) 6_565 ?
O2 Cr2 1.945(2) 6_565 ?
C2 C3 1.391(5) . ?
C2 C7 1.398(6) . ?
C3 C4 1.369(6) . ?
C4 C5 1.385(7) . ?
C5 C6 1.365(7) . ?
C6 C7 1.393(6) . ?
C11 C15 1.381(6) . ?
C11 C12 1.399(6) . ?
C12 C13 1.392(7) . ?
C13 C14 1.407(7) . ?
C14 C15 1.387(7) . ?
C21 C22 1.388(7) 6_565 ?
C21 C22 1.388(7) . ?
C22 C23 1.403(7) . ?
C23 C23 1.386(11) 6_565 ?
B1 F3 1.331(5) . ?
B1 F3 1.331(5) 6_565 ?
B1 F1 1.373(8) . ?
B1 F2 1.403(8) . ?
O101 C105 1.319(11) . ?
O101 C102 1.333(11) . ?
C102 C103 1.454(12) . ?
C103 C104 1.536(15) . ?
C104 C105 1.503(14) . ?
O201 C202 1.35(2) . ?
O201 C205 1.41(2) . ?
C202 C203 1.37(2) . ?
C203 C204 1.58(3) . ?
C204 C205 1.39(2) . ?
